data_7245634
loop_
_publ_author_name
'Zazouli, Sofia'
'Kyritsakas, Nathalie'
'Bulach, Veronique'
'Ferlay, Sylvie'
'Jouaiti, Abdelaziz'

_publ_section_title
;
 Design of Coordination Polymers based on combinations of
 1,2-diphenylethane-1,2-diyl diisonicotinate with Cu(II), Zn(II), Cd(II)
 and Co(II)
;
_journal_name_full CrystEngComm
_journal_paper_doi 10.1039/D2CE01001A
_journal_year 2022
_chemical_formula_moiety '2(C52 H40 Cl2 Co N4 O8), 7(C H Cl3)'
_chemical_formula_sum 'C111 H87 Cl25 Co2 N8 O16'
_chemical_formula_weight 2792.99
_space_group_crystal_system monoclinic
_space_group_IT_number 15
_space_group_name_Hall '-C 2yc'
_space_group_name_H-M_alt 'C 1 2/c 1'
_atom_sites_solution_hydrogens mixed
_audit_creation_method SHELXL-2018/3
_audit_update_record
;
2022-07-13 deposited with the CCDC.	2022-10-07 downloaded from the CCDC.
;
_cell_angle_alpha 90
_cell_angle_beta 103.3780(13)
_cell_angle_gamma 90
_cell_formula_units_Z 4
_cell_length_a 23.5780(7)
_cell_length_b 25.6210(8)
_cell_length_c 20.7280(8)
_cell_measurement_reflns_used 1520
_cell_measurement_temperature 173(2)
_cell_measurement_theta_max 25.02
_cell_measurement_theta_min 2.3
_cell_volume 12181.8(7)
_computing_cell_refinement 'Bruker SAINT'
_computing_data_collection 'Bruker APEX2'
_computing_data_reduction 'Bruker SAINT'
_computing_molecular_graphics 'Bruker SHELXTL'
_computing_publication_material 'Bruker SHELXTL'
_computing_structure_refinement 'SHELXL-2018/3 (Sheldrick, 2018)'
_computing_structure_solution 'SHELXT 2014/5 (Sheldrick, 2014)'
_diffrn_ambient_temperature 173(2)
_diffrn_measured_fraction_theta_full 0.998
_diffrn_measured_fraction_theta_max 0.996
_diffrn_measurement_device_type 'Bruker APEX-II CCD'
_diffrn_measurement_method '\f and \w scans'
_diffrn_radiation_type MoK\a
_diffrn_radiation_wavelength 0.71073
_diffrn_reflns_av_R_equivalents 0.0705
_diffrn_reflns_av_unetI/netI 0.1124
_diffrn_reflns_Laue_measured_fraction_full 0.998
_diffrn_reflns_Laue_measured_fraction_max 0.996
_diffrn_reflns_limit_h_max 32
_diffrn_reflns_limit_h_min -32
_diffrn_reflns_limit_k_max 33
_diffrn_reflns_limit_k_min -35
_diffrn_reflns_limit_l_max 28
_diffrn_reflns_limit_l_min -28
_diffrn_reflns_number 30835
_diffrn_reflns_point_group_measured_fraction_full 0.998
_diffrn_reflns_point_group_measured_fraction_max 0.996
_diffrn_reflns_theta_full 25.242
_diffrn_reflns_theta_max 29.080
_diffrn_reflns_theta_min 2.847
_exptl_absorpt_coefficient_mu 0.886
_exptl_absorpt_correction_T_max 0.921
_exptl_absorpt_correction_T_min 0.840
_exptl_absorpt_correction_type multi-scan
_exptl_absorpt_process_details sadabs
_exptl_crystal_colour orange
_exptl_crystal_density_diffrn 1.523
_exptl_crystal_density_meas ?
_exptl_crystal_description prism
_exptl_crystal_F_000 5664
_exptl_crystal_size_max 0.160
_exptl_crystal_size_mid 0.140
_exptl_crystal_size_min 0.120
_refine_diff_density_max 1.335
_refine_diff_density_min -1.459
_refine_diff_density_rms 0.128
_refine_ls_extinction_method none
_refine_ls_goodness_of_fit_ref 1.009
_refine_ls_hydrogen_treatment mixed
_refine_ls_matrix_type full
_refine_ls_number_parameters 732
_refine_ls_number_reflns 16252
_refine_ls_number_restraints 3
_refine_ls_restrained_S_all 1.010
_refine_ls_R_factor_all 0.1911
_refine_ls_R_factor_gt 0.0990
_refine_ls_shift/su_max 0.001
_refine_ls_shift/su_mean 0.015
_refine_ls_structure_factor_coef Fsqd
_refine_ls_weighting_details 'w=1/[\s^2^(Fo^2^)+(0.1744P)^2^+28.3070P] where P=(Fo^2^+2Fc^2^)/3'
_refine_ls_weighting_scheme calc
_refine_ls_wR_factor_gt 0.2730
_refine_ls_wR_factor_ref 0.3232
_reflns_Friedel_coverage 0.000
_reflns_number_gt 7914
_reflns_number_total 16252
_reflns_threshold_expression 'I > 2\s(I)'
_cod_data_source_file d2ce01001a1.cif
_cod_data_source_block shelxl
_cod_depositor_comments
;
The following automatic conversions were performed:

data item '_exptl_crystal_density_meas' value 'none' was changed to
'?' -- the value is perceived as not measured.

Automatic conversion script
Id: cif_fix_values 7556 2019-12-06 15:28:31Z antanas 
;
_cod_original_sg_symbol_H-M 'C 2/c'
_cod_database_code 7245634
_shelx_shelxl_version_number 2018/3
_shelx_space_group_comment
;
The symmetry employed for this shelxl refinement is uniquely defined
by the following loop, which should always be used as a source of
symmetry information in preference to the above space-group names.
They are only intended as comments.
;
_shelx_estimated_absorpt_t_min 0.871
_shelx_estimated_absorpt_t_max 0.901

loop_
_space_group_symop_operation_xyz
'x, y, z'
'-x, y, -z+1/2'
'x+1/2, y+1/2, z'
'-x+1/2, y+1/2, -z+1/2'
'-x, -y, -z'
'x, -y, z-1/2'
'-x+1/2, -y+1/2, -z'
'x+1/2, -y+1/2, z-1/2'

loop_
_atom_site_label
_atom_site_type_symbol
_atom_site_fract_x
_atom_site_fract_y
_atom_site_fract_z
_atom_site_U_iso_or_equiv
_atom_site_adp_type
_atom_site_occupancy
_atom_site_site_symmetry_order
_atom_site_calc_flag
_atom_site_refinement_flags_posn
_atom_site_refinement_flags_adp
_atom_site_refinement_flags_occupancy
_atom_site_disorder_assembly
_atom_site_disorder_group
Co1 Co 1.000000 0.62444(3) 0.250000 0.0273(2) Uani 1 2 d S T P A 1
Cl1 Cl 1.01434(6) 0.62340(5) 0.13824(7) 0.0385(3) Uani 1 1 d . . . A 1
N1 N 0.93122(17) 0.68450(16) 0.2242(2) 0.0317(10) Uani 1 1 d . . . A 1
C1 C 0.9320(3) 0.7216(3) 0.1810(4) 0.075(3) Uani 1 1 d . . . A 1
H1 H 0.963854 0.722510 0.160197 0.090 Uiso 1 1 calc R U . A 1
C2 C 0.8894(3) 0.7594(3) 0.1636(4) 0.075(3) Uani 1 1 d . . . A 1
H2 H 0.891807 0.784687 0.130751 0.090 Uiso 1 1 calc R U . A 1
C3 C 0.8442(2) 0.7602(2) 0.1939(3) 0.0377(13) Uani 1 1 d . . . A 1
C4 C 0.8441(2) 0.7239(2) 0.2422(3) 0.0454(15) Uani 1 1 d . . . A 1
H4 H 0.814448 0.724182 0.266347 0.055 Uiso 1 1 calc R U . A 1
C5 C 0.8878(2) 0.6867(2) 0.2553(3) 0.0423(14) Uani 1 1 d . . . A 1
H5 H 0.886727 0.661336 0.288447 0.051 Uiso 1 1 calc R U . A 1
C6 C 0.7995(3) 0.8020(2) 0.1775(3) 0.0436(14) Uani 1 1 d . . . A 1
O1 O 0.7971(2) 0.83338(18) 0.1320(3) 0.0648(14) Uani 1 1 d . . . A 1
O2 O 0.76344(16) 0.80135(14) 0.2186(2) 0.0412(9) Uani 1 1 d . . . A 1
C7 C 0.7203(2) 0.8427(2) 0.2155(3) 0.0435(14) Uani 1 1 d . . . A 1
H7 H 0.719303 0.865272 0.175865 0.052 Uiso 1 1 calc R U . A 1
C8 C 0.6607(3) 0.8178(2) 0.2107(3) 0.0449(14) Uani 1 1 d . . . A 1
C9 C 0.6114(3) 0.8458(3) 0.1814(3) 0.0532(17) Uani 1 1 d . . . A 1
H9 H 0.615093 0.879260 0.163018 0.064 Uiso 1 1 calc R U . A 1
C10 C 0.5569(3) 0.8253(3) 0.1787(4) 0.069(2) Uani 1 1 d . . . A 1
H10 H 0.522814 0.845338 0.161751 0.083 Uiso 1 1 calc R U . A 1
C11 C 0.5526(3) 0.7751(3) 0.2011(5) 0.077(2) Uani 1 1 d . . . A 1
H11 H 0.515081 0.759988 0.196662 0.093 Uiso 1 1 calc R U . A 1
C12 C 0.5995(3) 0.7472(3) 0.2287(4) 0.067(2) Uani 1 1 d . . . A 1
H12 H 0.595432 0.712849 0.244304 0.081 Uiso 1 1 calc R U . A 1
C13 C 0.6546(3) 0.7689(3) 0.2344(4) 0.0524(16) Uani 1 1 d . . . A 1
H13 H 0.688244 0.749506 0.254958 0.063 Uiso 1 1 calc R U . A 1
C14 C 0.7413(2) 0.8747(2) 0.2795(3) 0.0439(14) Uani 1 1 d . . . A 1
H14 H 0.741302 0.852708 0.319318 0.053 Uiso 1 1 calc R U . A 1
C15 C 0.8013(2) 0.8970(2) 0.2834(3) 0.0453(15) Uani 1 1 d . . . A 1
C16 C 0.8090(3) 0.9452(3) 0.2563(4) 0.0588(18) Uani 1 1 d . . . A 1
H16 H 0.776388 0.965283 0.234113 0.071 Uiso 1 1 calc R U . A 1
C17 C 0.8666(3) 0.9638(3) 0.2624(5) 0.084(3) Uani 1 1 d . . . A 1
H17 H 0.872634 0.997815 0.246888 0.101 Uiso 1 1 calc R U . A 1
C18 C 0.9131(3) 0.9337(4) 0.2901(4) 0.077(2) Uani 1 1 d . . . A 1
H18 H 0.951429 0.945740 0.291261 0.093 Uiso 1 1 calc R U . A 1
C19 C 0.9052(3) 0.8864(3) 0.3161(4) 0.067(2) Uani 1 1 d . . . A 1
H19 H 0.938258 0.866047 0.336294 0.081 Uiso 1 1 calc R U . A 1
C20 C 0.8500(2) 0.8674(3) 0.3137(3) 0.0492(15) Uani 1 1 d . . . A 1
H20 H 0.845164 0.834426 0.332608 0.059 Uiso 1 1 calc R U . A 1
O3 O 0.69720(16) 0.91509(15) 0.2724(2) 0.0431(10) Uani 1 1 d . . . A 1
C21 C 0.6981(2) 0.9445(2) 0.3258(3) 0.0401(13) Uani 1 1 d . . . A 1
O4 O 0.73136(18) 0.93920(17) 0.3788(2) 0.0537(11) Uani 1 1 d . . . A 1
C22 C 0.6512(2) 0.9862(2) 0.3089(3) 0.0351(12) Uani 1 1 d . . . A 1
C23 C 0.6092(2) 0.9848(2) 0.2507(3) 0.0401(13) Uani 1 1 d . . . A 1
H23 H 0.608737 0.957297 0.219805 0.048 Uiso 1 1 calc R U . A 1
C24 C 0.5678(2) 1.0236(2) 0.2375(3) 0.0363(12) Uani 1 1 d . . . A 1
H24 H 0.538817 1.022101 0.197190 0.044 Uiso 1 1 calc R U . A 1
N2 N 0.56681(17) 1.06348(16) 0.2791(2) 0.0309(10) Uani 1 1 d . . . A 1
C25 C 0.6072(2) 1.0640(2) 0.3366(3) 0.0394(13) Uani 1 1 d . . . A 1
H25 H 0.606583 1.091714 0.366874 0.047 Uiso 1 1 calc R U . A 1
C26 C 0.6496(2) 1.0259(2) 0.3538(3) 0.0414(14) Uani 1 1 d . . . A 1
H26 H 0.677011 1.026980 0.395318 0.050 Uiso 1 1 calc R U . A 1
Co2 Co 0.750000 0.250000 1.000000 0.0282(3) Uani 1 2 d S . P B 1
Cl2 Cl 0.76259(5) 0.25541(5) 0.88651(7) 0.0350(3) Uani 1 1 d . . . B 1
N3 N 0.68038(17) 0.30742(16) 0.9760(2) 0.0327(10) Uani 1 1 d . . . B 1
C27 C 0.6370(2) 0.3021(2) 0.9226(3) 0.0442(14) Uani 1 1 d . . . B 1
H27 H 0.641102 0.277296 0.889954 0.053 Uiso 1 1 calc R U . B 1
C28 C 0.5858(3) 0.3312(2) 0.9123(4) 0.0523(17) Uani 1 1 d . . . B 1
H28 H 0.555024 0.325102 0.874459 0.063 Uiso 1 1 calc R U . B 1
C29 C 0.5807(2) 0.3691(2) 0.9582(3) 0.0416(14) Uani 1 1 d . . . B 1
C30 C 0.6274(2) 0.3768(2) 1.0117(3) 0.0385(13) Uani 1 1 d . . . B 1
H30 H 0.625930 0.403489 1.043132 0.046 Uiso 1 1 calc R U . B 1
C31 C 0.6758(2) 0.3456(2) 1.0190(3) 0.0375(13) Uani 1 1 d . . . B 1
H31 H 0.707516 0.351180 1.056019 0.045 Uiso 1 1 calc R U . B 1
C32 C 0.5263(3) 0.4003(3) 0.9476(4) 0.0511(16) Uani 1 1 d . . . B 1
O5 O 0.4850(2) 0.3942(2) 0.9019(3) 0.094(2) Uani 1 1 d . . . B 1
O6 O 0.52863(16) 0.43599(15) 0.9942(2) 0.0441(10) Uani 1 1 d . . . B 1
C33 C 0.4837(2) 0.4761(2) 0.9831(3) 0.0420(14) Uani 1 1 d . . . B 1
H33 H 0.469509 0.482750 0.934450 0.050 Uiso 1 1 calc R U . B 1
C34 C 0.4334(2) 0.4611(2) 1.0126(4) 0.0478(16) Uani 1 1 d . . . B 1
C35 C 0.3765(3) 0.4775(3) 0.9817(4) 0.0597(19) Uani 1 1 d . . . B 1
H35 H 0.369802 0.495526 0.940584 0.072 Uiso 1 1 calc R U . B 1
C36 C 0.3312(3) 0.4676(3) 1.0101(5) 0.074(2) Uani 1 1 d . . . B 1
H36 H 0.293045 0.478844 0.989057 0.089 Uiso 1 1 calc R U . B 1
C37 C 0.3408(4) 0.4413(3) 1.0697(6) 0.083(3) Uani 1 1 d . . . B 1
H37 H 0.309293 0.435783 1.090306 0.099 Uiso 1 1 calc R U . B 1
C38 C 0.3956(4) 0.4228(3) 1.0997(5) 0.073(2) Uani 1 1 d . . . B 1
H38 H 0.401497 0.403125 1.139499 0.088 Uiso 1 1 calc R U . B 1
C39 C 0.4411(3) 0.4334(3) 1.0711(4) 0.0577(18) Uani 1 1 d . . . B 1
H39 H 0.479035 0.421486 1.092124 0.069 Uiso 1 1 calc R U . B 1
C40 C 0.4909(2) 0.0148(2) 0.9666(3) 0.0363(12) Uani 1 1 d . . . B 1
H40 H 0.491124 -0.009689 0.929094 0.044 Uiso 1 1 calc R U . B 1
C41 C 0.4330(2) 0.0404(2) 0.9566(3) 0.0379(13) Uani 1 1 d . . . B 1
C42 C 0.4273(3) 0.0882(2) 0.9862(3) 0.0463(15) Uani 1 1 d . . . B 1
H42 H 0.461081 0.106292 1.009354 0.056 Uiso 1 1 calc R U . B 1
C43 C 0.3729(3) 0.1093(3) 0.9820(4) 0.0581(18) Uani 1 1 d . . . B 1
H43 H 0.369313 0.141591 1.003312 0.070 Uiso 1 1 calc R U . B 1
C44 C 0.3235(3) 0.0842(3) 0.9473(4) 0.0593(19) Uani 1 1 d . . . B 1
H44 H 0.286179 0.099189 0.944432 0.071 Uiso 1 1 calc R U . B 1
C45 C 0.3285(3) 0.0376(3) 0.9170(4) 0.0593(19) Uani 1 1 d . . . B 1
H45 H 0.294423 0.020365 0.892931 0.071 Uiso 1 1 calc R U . B 1
C46 C 0.3828(2) 0.0150(2) 0.9211(3) 0.0464(15) Uani 1 1 d . . . B 1
H46 H 0.385868 -0.017383 0.899887 0.056 Uiso 1 1 calc R U . B 1
C47 C 0.5491(2) 0.0709(2) 0.9169(3) 0.0328(12) Uani 1 1 d . . . B 1
O7 O 0.52489(17) 0.05848(16) 0.8616(2) 0.0469(10) Uani 1 1 d . . . B 1
O8 O 0.53742(15) 0.05232(14) 0.97207(19) 0.0361(9) Uani 1 1 d . . . B 1
C48 C 0.5977(2) 0.10992(18) 0.9339(3) 0.0294(11) Uani 1 1 d . . . B 1
C49 C 0.6267(3) 0.1187(2) 0.9980(3) 0.0494(16) Uani 1 1 d . . . B 1
H49 H 0.616888 0.099000 1.032686 0.059 Uiso 1 1 calc R U . B 1
C50 C 0.6700(3) 0.1557(2) 1.0127(3) 0.0497(16) Uani 1 1 d . . . B 1
H50 H 0.689351 0.161074 1.057801 0.060 Uiso 1 1 calc R U . B 1
N4 N 0.68588(17) 0.18449(15) 0.9660(2) 0.0325(10) Uani 1 1 d . . . B 1
C51 C 0.6583(2) 0.1745(2) 0.9032(3) 0.0379(13) Uani 1 1 d . . . B 1
H51 H 0.669914 0.193546 0.869049 0.046 Uiso 1 1 calc R U . B 1
C52 C 0.6142(2) 0.13863(19) 0.8848(3) 0.0322(11) Uani 1 1 d . . . B 1
H52 H 0.595493 0.133664 0.839467 0.039 Uiso 1 1 calc R U . B 1
C53 C 0.7297(3) 0.6136(3) 0.3223(5) 0.076(3) Uani 1 1 d . . . C 1
H53 H 0.735722 0.649426 0.341730 0.091 Uiso 1 1 calc R U . C 1
Cl3 Cl 0.68022(17) 0.61751(12) 0.24599(19) 0.1469(15) Uani 1 1 d . . . C 1
Cl4 Cl 0.70317(10) 0.57312(9) 0.37755(14) 0.0868(7) Uani 1 1 d . . . C 1
Cl5 Cl 0.79674(11) 0.58965(10) 0.31375(14) 0.0948(8) Uani 1 1 d . . . C 1
C54 C 0.1894(5) 0.1803(4) 0.0386(7) 0.114(4) Uani 1 1 d . . . D 1
H54 H 0.182270 0.169737 -0.009093 0.137 Uiso 1 1 calc R U . D 1
Cl6 Cl 0.18698(17) 0.24855(13) 0.0457(2) 0.1428(8) Uani 1 1 d . . . D 1
Cl7 Cl 0.13253(16) 0.15648(14) 0.0749(2) 0.1428(8) Uani 1 1 d . . . D 1
Cl8 Cl 0.25549(15) 0.15497(14) 0.0834(2) 0.1428(8) Uani 1 1 d . . . D 1
C55 C 0.5184(3) 0.2407(3) 0.0479(4) 0.064(2) Uani 1 1 d . . . E 1
H55 H 0.504851 0.213277 0.075163 0.077 Uiso 1 1 calc R U . E 1
Cl9 Cl 0.48384(9) 0.30043(8) 0.05867(13) 0.0800(6) Uani 1 1 d . . . E 1
Cl10 Cl 0.49815(10) 0.22227(9) -0.03561(12) 0.0863(7) Uani 1 1 d . . . E 1
Cl11 Cl 0.59417(8) 0.24746(7) 0.07522(11) 0.0672(5) Uani 1 1 d . . . E 1
C56 C 0.9867(7) 0.0683(7) 0.2607(10) 0.123(9) Uani 0.5 1 d D . P F -1
H56A H 0.964(7) 0.052(8) 0.290(11) 0.147 Uiso 0.5 1 d D U P G -1
Cl13 Cl 0.9861(7) 0.1351(4) 0.2567(8) 0.192(8) Uani 0.5 1 d D . P F -1
Cl12 Cl 0.9585(2) 0.03633(19) 0.1872(3) 0.1817(18) Uani 1 1 d D . . . .

loop_
_atom_site_aniso_label
_atom_site_aniso_U_11
_atom_site_aniso_U_22
_atom_site_aniso_U_33
_atom_site_aniso_U_23
_atom_site_aniso_U_13
_atom_site_aniso_U_12
Co1 0.0202(4) 0.0239(5) 0.0379(6) 0.000 0.0070(4) 0.000
Cl1 0.0389(7) 0.0393(7) 0.0388(8) -0.0030(6) 0.0118(6) -0.0085(6)
N1 0.028(2) 0.028(2) 0.042(3) 0.0065(19) 0.0152(19) 0.0059(17)
C1 0.072(5) 0.080(5) 0.092(6) 0.048(5) 0.056(5) 0.044(4)
C2 0.066(5) 0.077(5) 0.098(6) 0.057(5) 0.051(5) 0.038(4)
C3 0.039(3) 0.030(3) 0.047(4) 0.009(2) 0.015(3) 0.007(2)
C4 0.035(3) 0.046(3) 0.060(4) 0.011(3) 0.020(3) 0.018(3)
C5 0.037(3) 0.034(3) 0.059(4) 0.015(3) 0.020(3) 0.010(2)
C6 0.041(3) 0.034(3) 0.055(4) 0.003(3) 0.010(3) 0.010(2)
O1 0.061(3) 0.057(3) 0.085(4) 0.039(3) 0.033(3) 0.030(2)
O2 0.045(2) 0.037(2) 0.043(2) 0.0025(17) 0.0126(18) 0.0206(17)
C7 0.044(3) 0.040(3) 0.044(4) 0.005(3) 0.004(3) 0.019(3)
C8 0.042(3) 0.039(3) 0.054(4) -0.005(3) 0.012(3) 0.008(3)
C9 0.044(3) 0.047(3) 0.059(4) -0.002(3) -0.008(3) 0.013(3)
C10 0.040(4) 0.080(5) 0.081(6) 0.005(4) 0.001(4) 0.008(4)
C11 0.056(4) 0.082(6) 0.089(6) -0.003(5) 0.005(4) -0.012(4)
C12 0.052(4) 0.060(4) 0.083(6) 0.011(4) 0.003(4) -0.006(3)
C13 0.050(4) 0.051(4) 0.056(4) 0.010(3) 0.010(3) 0.005(3)
C14 0.045(3) 0.037(3) 0.051(4) 0.005(3) 0.013(3) 0.020(3)
C15 0.031(3) 0.046(3) 0.057(4) 0.006(3) 0.006(3) 0.007(2)
C16 0.051(4) 0.048(4) 0.078(5) 0.010(4) 0.016(4) 0.007(3)
C17 0.058(5) 0.074(5) 0.118(8) 0.029(5) 0.018(5) -0.008(4)
C18 0.049(4) 0.094(6) 0.082(6) 0.024(5) 0.002(4) -0.002(4)
C19 0.037(3) 0.080(5) 0.080(6) 0.019(4) 0.004(3) 0.015(3)
C20 0.036(3) 0.053(4) 0.056(4) 0.001(3) 0.003(3) 0.008(3)
O3 0.040(2) 0.039(2) 0.051(3) -0.0012(19) 0.0123(19) 0.0182(17)
C21 0.031(3) 0.039(3) 0.050(4) 0.002(3) 0.012(3) 0.006(2)
O4 0.044(2) 0.055(3) 0.058(3) 0.000(2) 0.002(2) 0.017(2)
C22 0.024(2) 0.032(3) 0.050(4) 0.000(2) 0.009(2) 0.004(2)
C23 0.040(3) 0.034(3) 0.046(4) -0.013(3) 0.010(3) 0.004(2)
C24 0.028(2) 0.033(3) 0.047(4) -0.007(2) 0.005(2) 0.005(2)
N2 0.025(2) 0.028(2) 0.039(3) -0.0067(19) 0.0059(19) 0.0026(16)
C25 0.028(3) 0.038(3) 0.048(4) -0.013(3) 0.000(2) 0.004(2)
C26 0.030(3) 0.039(3) 0.050(4) -0.007(3) -0.001(2) 0.009(2)
Co2 0.0219(4) 0.0199(4) 0.0434(6) -0.0011(4) 0.0088(4) -0.0020(4)
Cl2 0.0332(6) 0.0299(6) 0.0436(8) -0.0018(5) 0.0123(6) -0.0065(5)
N3 0.026(2) 0.028(2) 0.045(3) -0.0030(19) 0.0090(19) 0.0005(17)
C27 0.042(3) 0.035(3) 0.055(4) -0.008(3) 0.010(3) 0.008(2)
C28 0.043(3) 0.046(3) 0.059(4) -0.014(3) -0.005(3) 0.010(3)
C29 0.036(3) 0.031(3) 0.057(4) 0.000(3) 0.009(3) 0.007(2)
C30 0.043(3) 0.034(3) 0.039(3) -0.002(2) 0.010(3) 0.005(2)
C31 0.037(3) 0.033(3) 0.044(3) -0.004(2) 0.012(2) -0.001(2)
C32 0.034(3) 0.051(4) 0.065(5) -0.002(3) 0.004(3) 0.011(3)
O5 0.068(3) 0.092(4) 0.100(5) -0.036(4) -0.024(3) 0.033(3)
O6 0.0319(19) 0.040(2) 0.059(3) 0.002(2) 0.0084(19) 0.0148(16)
C33 0.032(3) 0.032(3) 0.063(4) 0.006(3) 0.014(3) 0.014(2)
C34 0.031(3) 0.038(3) 0.074(5) -0.003(3) 0.013(3) 0.004(2)
C35 0.039(3) 0.049(4) 0.089(6) 0.004(4) 0.010(3) 0.001(3)
C36 0.030(3) 0.071(5) 0.122(8) -0.007(5) 0.016(4) 0.002(3)
C37 0.058(5) 0.070(5) 0.134(9) -0.007(6) 0.050(5) -0.004(4)
C38 0.081(6) 0.062(5) 0.090(6) 0.002(4) 0.045(5) -0.003(4)
C39 0.049(4) 0.051(4) 0.076(5) 0.002(4) 0.022(4) 0.006(3)
C40 0.034(3) 0.033(3) 0.038(3) -0.003(2) 0.000(2) -0.018(2)
C41 0.037(3) 0.036(3) 0.037(3) 0.008(2) 0.002(2) -0.011(2)
C42 0.044(3) 0.049(3) 0.042(4) 0.004(3) 0.000(3) 0.002(3)
C43 0.063(4) 0.054(4) 0.057(5) 0.001(3) 0.012(4) 0.002(3)
C44 0.047(4) 0.064(4) 0.069(5) 0.023(4) 0.019(3) 0.012(3)
C45 0.031(3) 0.061(4) 0.079(5) 0.019(4) -0.002(3) -0.010(3)
C46 0.033(3) 0.043(3) 0.058(4) 0.008(3) -0.001(3) -0.012(3)
C47 0.029(2) 0.029(3) 0.040(3) 0.001(2) 0.007(2) -0.002(2)
O7 0.047(2) 0.052(2) 0.038(3) -0.0035(19) 0.0035(19) -0.0262(19)
O8 0.0320(18) 0.0342(19) 0.039(2) 0.0046(16) 0.0019(16) -0.0169(15)
C48 0.027(2) 0.021(2) 0.039(3) 0.001(2) 0.006(2) -0.0044(19)
C49 0.053(3) 0.047(3) 0.044(4) 0.010(3) 0.002(3) -0.025(3)
C50 0.053(4) 0.041(3) 0.049(4) 0.006(3) 0.001(3) -0.024(3)
N4 0.025(2) 0.025(2) 0.046(3) 0.0021(19) 0.0061(19) -0.0029(17)
C51 0.038(3) 0.030(3) 0.050(4) -0.001(3) 0.019(3) -0.009(2)
C52 0.032(3) 0.030(2) 0.035(3) -0.004(2) 0.008(2) -0.007(2)
C53 0.064(5) 0.047(4) 0.105(7) -0.004(4) -0.006(5) 0.012(3)
Cl3 0.152(3) 0.106(2) 0.140(3) 0.028(2) -0.053(2) 0.0098(19)
Cl4 0.0808(14) 0.0702(13) 0.119(2) -0.0103(13) 0.0421(14) -0.0006(11)
Cl5 0.0872(15) 0.0882(15) 0.120(2) 0.0269(14) 0.0455(14) 0.0141(12)
C54 0.105(8) 0.067(6) 0.158(11) 0.002(6) 0.006(7) 0.009(5)
Cl6 0.1235(15) 0.1206(15) 0.171(2) -0.0063(13) 0.0064(14) 0.0006(11)
Cl7 0.1235(15) 0.1206(15) 0.171(2) -0.0063(13) 0.0064(14) 0.0006(11)
Cl8 0.1235(15) 0.1206(15) 0.171(2) -0.0063(13) 0.0064(14) 0.0006(11)
C55 0.064(4) 0.054(4) 0.081(6) 0.003(4) 0.029(4) -0.009(3)
Cl9 0.0770(13) 0.0641(12) 0.1072(18) -0.0002(11) 0.0383(12) 0.0022(10)
Cl10 0.0910(15) 0.0806(14) 0.0806(16) -0.0114(12) 0.0062(12) -0.0083(12)
Cl11 0.0553(10) 0.0663(11) 0.0787(14) 0.0062(10) 0.0130(9) -0.0100(8)
C56 0.054(15) 0.20(2) 0.11(2) -0.023(19) 0.005(13) -0.034(13)
Cl13 0.265(18) 0.180(7) 0.117(7) 0.051(7) 0.016(8) 0.108(10)
Cl12 0.176(4) 0.190(4) 0.178(4) 0.009(3) 0.039(3) -0.045(3)

loop_
_atom_type_symbol
_atom_type_description
_atom_type_scat_dispersion_real
_atom_type_scat_dispersion_imag
_atom_type_scat_source
C C 0.0033 0.0016 'International Tables Vol C Tables 4.2.6.8 and 6.1.1.4'
H H 0.0000 0.0000 'International Tables Vol C Tables 4.2.6.8 and 6.1.1.4'
N N 0.0061 0.0033 'International Tables Vol C Tables 4.2.6.8 and 6.1.1.4'
O O 0.0106 0.0060 'International Tables Vol C Tables 4.2.6.8 and 6.1.1.4'
Co Co 0.3494 0.9721 'International Tables Vol C Tables 4.2.6.8 and 6.1.1.4'
Cl Cl 0.1484 0.1585 'International Tables Vol C Tables 4.2.6.8 and 6.1.1.4'

loop_
_geom_angle_atom_site_label_1
_geom_angle_atom_site_label_2
_geom_angle_atom_site_label_3
_geom_angle
_geom_angle_site_symmetry_1
_geom_angle_site_symmetry_3
_geom_angle_publ_flag
N2 Co1 N2 89.6(2) 4_645 3_545 ?
N2 Co1 N1 177.56(16) 4_645 2_755 ?
N2 Co1 N1 89.39(15) 3_545 2_755 ?
N2 Co1 N1 89.39(15) 4_645 . ?
N2 Co1 N1 177.56(16) 3_545 . ?
N1 Co1 N1 91.7(2) 2_755 . ?
N2 Co1 Cl1 90.28(12) 4_645 2_755 ?
N2 Co1 Cl1 88.82(12) 3_545 2_755 ?
N1 Co1 Cl1 91.92(12) 2_755 2_755 ?
N1 Co1 Cl1 88.97(12) . 2_755 ?
N2 Co1 Cl1 88.82(12) 4_645 . ?
N2 Co1 Cl1 90.28(12) 3_545 . ?
N1 Co1 Cl1 88.96(12) 2_755 . ?
N1 Co1 Cl1 91.91(12) . . ?
Cl1 Co1 Cl1 178.73(7) 2_755 . ?
C1 N1 C5 115.7(5) . . ?
C1 N1 Co1 123.1(4) . . ?
C5 N1 Co1 121.1(3) . . ?
N1 C1 C2 124.4(6) . . ?
N1 C1 H1 117.8 . . ?
C2 C1 H1 117.8 . . ?
C3 C2 C1 119.3(6) . . ?
C3 C2 H2 120.3 . . ?
C1 C2 H2 120.3 . . ?
C2 C3 C4 117.6(5) . . ?
C2 C3 C6 119.8(5) . . ?
C4 C3 C6 122.4(5) . . ?
C3 C4 C5 119.1(5) . . ?
C3 C4 H4 120.5 . . ?
C5 C4 H4 120.4 . . ?
N1 C5 C4 123.7(5) . . ?
N1 C5 H5 118.1 . . ?
C4 C5 H5 118.2 . . ?
O1 C6 O2 125.0(5) . . ?
O1 C6 C3 123.4(5) . . ?
O2 C6 C3 111.6(5) . . ?
C6 O2 C7 120.1(4) . . ?
O2 C7 C8 108.8(4) . . ?
O2 C7 C14 105.5(4) . . ?
C8 C7 C14 112.7(5) . . ?
O2 C7 H7 109.9 . . ?
C8 C7 H7 109.9 . . ?
C14 C7 H7 109.9 . . ?
C13 C8 C9 119.2(6) . . ?
C13 C8 C7 122.1(5) . . ?
C9 C8 C7 118.7(5) . . ?
C10 C9 C8 120.1(7) . . ?
C10 C9 H9 120.0 . . ?
C8 C9 H9 120.0 . . ?
C11 C10 C9 118.9(7) . . ?
C11 C10 H10 120.6 . . ?
C9 C10 H10 120.6 . . ?
C12 C11 C10 121.9(7) . . ?
C12 C11 H11 119.1 . . ?
C10 C11 H11 119.1 . . ?
C11 C12 C13 119.2(7) . . ?
C11 C12 H12 120.4 . . ?
C13 C12 H12 120.4 . . ?
C8 C13 C12 120.6(6) . . ?
C8 C13 H13 119.7 . . ?
C12 C13 H13 119.7 . . ?
O3 C14 C15 112.2(5) . . ?
O3 C14 C7 102.3(4) . . ?
C15 C14 C7 110.9(5) . . ?
O3 C14 H14 110.4 . . ?
C15 C14 H14 110.4 . . ?
C7 C14 H14 110.4 . . ?
C16 C15 C20 119.6(6) . . ?
C16 C15 C14 121.6(5) . . ?
C20 C15 C14 118.8(5) . . ?
C15 C16 C17 118.5(6) . . ?
C15 C16 H16 120.8 . . ?
C17 C16 H16 120.8 . . ?
C18 C17 C16 120.7(7) . . ?
C18 C17 H17 119.7 . . ?
C16 C17 H17 119.7 . . ?
C19 C18 C17 120.4(7) . . ?
C19 C18 H18 119.8 . . ?
C17 C18 H18 119.8 . . ?
C18 C19 C20 121.0(6) . . ?
C18 C19 H19 119.5 . . ?
C20 C19 H19 119.5 . . ?
C19 C20 C15 119.7(6) . . ?
C19 C20 H20 120.1 . . ?
C15 C20 H20 120.1 . . ?
C21 O3 C14 116.4(5) . . ?
O4 C21 O3 125.3(5) . . ?
O4 C21 C22 125.2(5) . . ?
O3 C21 C22 109.6(5) . . ?
C23 C22 C26 118.9(5) . . ?
C23 C22 C21 121.5(5) . . ?
C26 C22 C21 119.6(5) . . ?
C22 C23 C24 119.4(5) . . ?
C22 C23 H23 120.3 . . ?
C24 C23 H23 120.3 . . ?
N2 C24 C23 122.7(5) . . ?
N2 C24 H24 118.6 . . ?
C23 C24 H24 118.6 . . ?
C24 N2 C25 117.6(4) . . ?
C24 N2 Co1 118.9(3) . 3_455 ?
C25 N2 Co1 123.5(3) . 3_455 ?
N2 C25 C26 122.9(5) . . ?
N2 C25 H25 118.6 . . ?
C26 C25 H25 118.5 . . ?
C25 C26 C22 118.4(5) . . ?
C25 C26 H26 120.8 . . ?
C22 C26 H26 120.8 . . ?
N3 Co2 N3 180.0 . 7_657 ?
N3 Co2 N4 89.09(15) . 7_657 ?
N3 Co2 N4 90.91(15) 7_657 7_657 ?
N3 Co2 N4 90.91(15) . . ?
N3 Co2 N4 89.09(15) 7_657 . ?
N4 Co2 N4 180.0 7_657 . ?
N3 Co2 Cl2 89.70(13) . . ?
N3 Co2 Cl2 90.30(13) 7_657 . ?
N4 Co2 Cl2 92.12(12) 7_657 . ?
N4 Co2 Cl2 87.89(12) . . ?
N3 Co2 Cl2 90.30(13) . 7_657 ?
N3 Co2 Cl2 89.70(13) 7_657 7_657 ?
N4 Co2 Cl2 87.88(12) 7_657 7_657 ?
N4 Co2 Cl2 92.11(12) . 7_657 ?
Cl2 Co2 Cl2 180.0 . 7_657 ?
C27 N3 C31 117.6(4) . . ?
C27 N3 Co2 121.1(3) . . ?
C31 N3 Co2 120.8(4) . . ?
N3 C27 C28 123.2(5) . . ?
N3 C27 H27 118.4 . . ?
C28 C27 H27 118.4 . . ?
C29 C28 C27 118.6(6) . . ?
C29 C28 H28 120.7 . . ?
C27 C28 H28 120.7 . . ?
C30 C29 C28 118.2(5) . . ?
C30 C29 C32 122.8(5) . . ?
C28 C29 C32 119.0(6) . . ?
C31 C30 C29 119.4(5) . . ?
C31 C30 H30 120.3 . . ?
C29 C30 H30 120.3 . . ?
N3 C31 C30 122.9(5) . . ?
N3 C31 H31 118.6 . . ?
C30 C31 H31 118.6 . . ?
O5 C32 O6 123.7(6) . . ?
O5 C32 C29 124.2(6) . . ?
O6 C32 C29 112.1(5) . . ?
C32 O6 C33 117.9(5) . . ?
O6 C33 C34 111.6(5) . . ?
O6 C33 C33 102.9(5) . 5_667 ?
C34 C33 C33 112.2(6) . 5_667 ?
O6 C33 H33 110.0 . . ?
C34 C33 H33 110.0 . . ?
C33 C33 H33 110.0 5_667 . ?
C39 C34 C35 118.1(6) . . ?
C39 C34 C33 122.1(5) . . ?
C35 C34 C33 119.7(6) . . ?
C36 C35 C34 120.5(8) . . ?
C36 C35 H35 119.7 . . ?
C34 C35 H35 119.7 . . ?
C35 C36 C37 119.9(7) . . ?
C35 C36 H36 120.1 . . ?
C37 C36 H36 120.1 . . ?
C36 C37 C38 120.9(7) . . ?
C36 C37 H37 119.6 . . ?
C38 C37 H37 119.5 . . ?
C39 C38 C37 118.9(8) . . ?
C39 C38 H38 120.6 . . ?
C37 C38 H38 120.6 . . ?
C38 C39 C34 121.6(7) . . ?
C38 C39 H39 119.2 . . ?
C34 C39 H39 119.2 . . ?
O8 C40 C41 111.9(4) . . ?
O8 C40 C40 102.0(5) . 5_657 ?
C41 C40 C40 113.4(6) . 5_657 ?
O8 C40 H40 109.8 . . ?
C41 C40 H40 109.8 . . ?
C40 C40 H40 109.8 5_657 . ?
C42 C41 C46 119.1(5) . . ?
C42 C41 C40 120.4(5) . . ?
C46 C41 C40 120.3(5) . . ?
C43 C42 C41 120.1(6) . . ?
C43 C42 H42 119.9 . . ?
C41 C42 H42 119.9 . . ?
C42 C43 C44 120.7(7) . . ?
C42 C43 H43 119.6 . . ?
C44 C43 H43 119.6 . . ?
C45 C44 C43 119.8(6) . . ?
C45 C44 H44 120.1 . . ?
C43 C44 H44 120.1 . . ?
C44 C45 C46 120.7(6) . . ?
C44 C45 H45 119.6 . . ?
C46 C45 H45 119.6 . . ?
C45 C46 C41 119.6(6) . . ?
C45 C46 H46 120.2 . . ?
C41 C46 H46 120.2 . . ?
O7 C47 O8 125.6(5) . . ?
O7 C47 C48 124.8(5) . . ?
O8 C47 C48 109.7(5) . . ?
C47 O8 C40 118.5(4) . . ?
C49 C48 C52 117.8(5) . . ?
C49 C48 C47 121.4(5) . . ?
C52 C48 C47 120.8(5) . . ?
C48 C49 C50 120.6(6) . . ?
C48 C49 H49 119.7 . . ?
C50 C49 H49 119.7 . . ?
N4 C50 C49 122.4(6) . . ?
N4 C50 H50 118.8 . . ?
C49 C50 H50 118.8 . . ?
C50 N4 C51 116.4(4) . . ?
C50 N4 Co2 117.5(4) . . ?
C51 N4 Co2 125.8(3) . . ?
N4 C51 C52 124.3(5) . . ?
N4 C51 H51 117.9 . . ?
C52 C51 H51 117.9 . . ?
C51 C52 C48 118.4(5) . . ?
C51 C52 H52 120.8 . . ?
C48 C52 H52 120.8 . . ?
Cl3 C53 Cl5 111.2(6) . . ?
Cl3 C53 Cl4 111.2(5) . . ?
Cl5 C53 Cl4 109.0(4) . . ?
Cl3 C53 H53 108.5 . . ?
Cl5 C53 H53 108.5 . . ?
Cl4 C53 H53 108.5 . . ?
Cl8 C54 Cl6 111.6(6) . . ?
Cl8 C54 Cl7 108.2(7) . . ?
Cl6 C54 Cl7 105.2(7) . . ?
Cl8 C54 H54 110.6 . . ?
Cl6 C54 H54 110.6 . . ?
Cl7 C54 H54 110.6 . . ?
Cl10 C55 Cl11 111.7(4) . . ?
Cl10 C55 Cl9 109.3(5) . . ?
Cl11 C55 Cl9 109.7(4) . . ?
Cl10 C55 H55 108.7 . . ?
Cl11 C55 H55 108.7 . . ?
Cl9 C55 H55 108.7 . . ?
Cl13 C56 Cl12 115.9(14) . . ?
Cl13 C56 H56A 117(10) . . ?
Cl12 C56 H56A 101(10) . . ?

loop_
_geom_bond_atom_site_label_1
_geom_bond_atom_site_label_2
_geom_bond_distance
_geom_bond_site_symmetry_2
_geom_bond_publ_flag
Co1 N2 2.201(4) 4_645 ?
Co1 N2 2.201(4) 3_545 ?
Co1 N1 2.210(4) 2_755 ?
Co1 N1 2.210(4) . ?
Co1 Cl1 2.4175(14) 2_755 ?
Co1 Cl1 2.4175(14) . ?
N1 C1 1.308(8) . ?
N1 C5 1.332(7) . ?
C1 C2 1.382(9) . ?
C1 H1 0.9500 . ?
C2 C3 1.357(9) . ?
C2 H2 0.9500 . ?
C3 C4 1.367(8) . ?
C3 C6 1.485(7) . ?
C4 C5 1.382(7) . ?
C4 H4 0.9500 . ?
C5 H5 0.9500 . ?
C6 O1 1.231(7) . ?
C6 O2 1.336(7) . ?
O2 C7 1.459(6) . ?
C7 C8 1.527(8) . ?
C7 C14 1.541(9) . ?
C7 H7 1.0000 . ?
C8 C13 1.365(9) . ?
C8 C9 1.381(8) . ?
C9 C10 1.379(10) . ?
C9 H9 0.9500 . ?
C10 C11 1.378(11) . ?
C10 H10 0.9500 . ?
C11 C12 1.329(11) . ?
C11 H11 0.9500 . ?
C12 C13 1.393(10) . ?
C12 H12 0.9500 . ?
C13 H13 0.9500 . ?
C14 O3 1.450(6) . ?
C14 C15 1.509(8) . ?
C14 H14 1.0000 . ?
C15 C16 1.386(9) . ?
C15 C20 1.398(8) . ?
C16 C17 1.417(10) . ?
C16 H16 0.9500 . ?
C17 C18 1.356(11) . ?
C17 H17 0.9500 . ?
C18 C19 1.356(11) . ?
C18 H18 0.9500 . ?
C19 C20 1.380(9) . ?
C19 H19 0.9500 . ?
C20 H20 0.9500 . ?
O3 C21 1.335(7) . ?
C21 O4 1.200(7) . ?
C21 C22 1.519(7) . ?
C22 C23 1.374(8) . ?
C22 C26 1.384(8) . ?
C23 C24 1.375(7) . ?
C23 H23 0.9500 . ?
C24 N2 1.341(7) . ?
C24 H24 0.9500 . ?
N2 C25 1.342(7) . ?
C25 C26 1.384(7) . ?
C25 H25 0.9500 . ?
C26 H26 0.9500 . ?
Co2 N3 2.175(4) . ?
Co2 N3 2.175(4) 7_657 ?
Co2 N4 2.260(4) 7_657 ?
Co2 N4 2.260(4) . ?
Co2 Cl2 2.4421(14) . ?
Co2 Cl2 2.4421(14) 7_657 ?
N3 C27 1.329(7) . ?
N3 C31 1.343(7) . ?
C27 C28 1.391(8) . ?
C27 H27 0.9500 . ?
C28 C29 1.386(8) . ?
C28 H28 0.9500 . ?
C29 C30 1.383(8) . ?
C29 C32 1.484(8) . ?
C30 C31 1.375(7) . ?
C30 H30 0.9500 . ?
C31 H31 0.9500 . ?
C32 O5 1.202(8) . ?
C32 O6 1.322(8) . ?
O6 C33 1.455(6) . ?
C33 C34 1.506(8) . ?
C33 C33 1.528(12) 5_667 ?
C33 H33 1.0000 . ?
C34 C39 1.380(10) . ?
C34 C35 1.410(9) . ?
C35 C36 1.357(11) . ?
C35 H35 0.9500 . ?
C36 C37 1.378(13) . ?
C36 H36 0.9500 . ?
C37 C38 1.380(12) . ?
C37 H37 0.9500 . ?
C38 C39 1.368(10) . ?
C38 H38 0.9500 . ?
C39 H39 0.9500 . ?
C40 O8 1.443(6) . ?
C40 C41 1.487(8) . ?
C40 C40 1.548(11) 5_657 ?
C40 H40 1.0000 . ?
C41 C42 1.389(8) . ?
C41 C46 1.401(8) . ?
C42 C43 1.378(9) . ?
C42 H42 0.9500 . ?
C43 C44 1.378(10) . ?
C43 H43 0.9500 . ?
C44 C45 1.367(10) . ?
C44 H44 0.9500 . ?
C45 C46 1.389(9) . ?
C45 H45 0.9500 . ?
C46 H46 0.9500 . ?
C47 O7 1.199(7) . ?
C47 O8 1.326(7) . ?
C47 C48 1.500(7) . ?
C48 C49 1.365(8) . ?
C48 C52 1.381(7) . ?
C49 C50 1.376(8) . ?
C49 H49 0.9500 . ?
C50 N4 1.338(7) . ?
C50 H50 0.9500 . ?
N4 C51 1.338(7) . ?
C51 C52 1.374(7) . ?
C51 H51 0.9500 . ?
C52 H52 0.9500 . ?
C53 Cl3 1.737(9) . ?
C53 Cl5 1.742(8) . ?
C53 Cl4 1.763(10) . ?
C53 H53 1.0000 . ?
C54 Cl8 1.744(11) . ?
C54 Cl6 1.757(10) . ?
C54 Cl7 1.791(13) . ?
C54 H54 1.0000 . ?
C55 Cl10 1.750(9) . ?
C55 Cl11 1.754(8) . ?
C55 Cl9 1.771(8) . ?
C55 H55 1.0000 . ?
C56 Cl13 1.714(17) . ?
C56 Cl12 1.721(17) . ?
C56 H56A 1.00(7) . ?
